data_2226518
loop_
_publ_author_name
'Wriedt, Mario'
'Jess, Inke'
'N\"ather, Christian'

_publ_section_title
;
 Tetraaquabis(pyridine-\k<i>N</i>)nickel(II) dinitrate
;
_journal_coeditor_code HY2315
_journal_issue 7
_journal_name_full 'Acta Crystallographica Section E'
_journal_page_first m780
_journal_paper_doi 10.1107/S1600536810021653
_journal_volume 66
_journal_year 2010
_chemical_formula_iupac '[Ni (C5 H5 N)2 (H2 O)4] (N O3)2'
_chemical_formula_moiety 'C10 H18 N2 Ni O4 2+, 2(N O3 -)'
_chemical_formula_sum 'C10 H18 N4 Ni O10'
_chemical_formula_weight 412.99
_chemical_name_systematic
;
Tetraaquabis(pyridine-\k<i>N</i>)nickel(II) dinitrate
;
_space_group_IT_number 14
_symmetry_cell_setting monoclinic
_symmetry_space_group_name_Hall '-P 2yn'
_symmetry_space_group_name_H-M 'P 1 21/n 1'
_atom_sites_solution_hydrogens geom
_atom_sites_solution_primary direct
_atom_sites_solution_secondary difmap
_audit_creation_method SHELXL-97
_cell_angle_alpha 90.00
_cell_angle_beta 96.436(4)
_cell_angle_gamma 90.00
_cell_formula_units_Z 2
_cell_length_a 7.3245(4)
_cell_length_b 11.3179(6)
_cell_length_c 10.9347(5)
_cell_measurement_reflns_used 12828
_cell_measurement_temperature 293(2)
_cell_measurement_theta_max 29.24
_cell_measurement_theta_min 2.60
_cell_volume 900.75(8)
_computing_cell_refinement 'X-AREA (Stoe & Cie, 2002)'
_computing_data_collection 'X-AREA (Stoe & Cie, 2002)'
_computing_data_reduction 'X-AREA (Stoe & Cie, 2002)'
_computing_molecular_graphics 'SHELXTL (Sheldrick, 2008)'
_computing_publication_material 'SHELXTL (Sheldrick, 2008)'
_computing_structure_refinement 'SHELXL97 (Sheldrick, 2008)'
_computing_structure_solution 'SHELXS97 (Sheldrick, 2008)'
_diffrn_ambient_temperature 293(2)
_diffrn_measured_fraction_theta_full 0.991
_diffrn_measured_fraction_theta_max 0.991
_diffrn_measurement_device_type 'Stoe IPDS-2'
_diffrn_measurement_method '\w scans'
_diffrn_radiation_monochromator graphite
_diffrn_radiation_source 'fine-focus sealed tube'
_diffrn_radiation_type MoK\a
_diffrn_radiation_wavelength 0.71073
_diffrn_reflns_av_R_equivalents 0.0397
_diffrn_reflns_av_sigmaI/netI 0.0188
_diffrn_reflns_limit_h_max 9
_diffrn_reflns_limit_h_min -10
_diffrn_reflns_limit_k_max 15
_diffrn_reflns_limit_k_min -15
_diffrn_reflns_limit_l_max 14
_diffrn_reflns_limit_l_min -15
_diffrn_reflns_number 12828
_diffrn_reflns_theta_full 29.24
_diffrn_reflns_theta_max 29.24
_diffrn_reflns_theta_min 2.60
_diffrn_standards_decay_% 0
_diffrn_standards_interval_time 0
_diffrn_standards_number 0
_exptl_absorpt_coefficient_mu 1.132
_exptl_absorpt_correction_T_max 0.927
_exptl_absorpt_correction_T_min 0.801
_exptl_absorpt_correction_type numerical
_exptl_absorpt_process_details '(X-SHAPE and X-RED32; Stoe & Cie, 2002)'
_exptl_crystal_colour 'light green'
_exptl_crystal_density_diffrn 1.523
_exptl_crystal_density_method 'not measured'
_exptl_crystal_description block
_exptl_crystal_F_000 428
_exptl_crystal_size_max 0.28
_exptl_crystal_size_mid 0.16
_exptl_crystal_size_min 0.07
_refine_diff_density_max 0.321
_refine_diff_density_min -0.465
_refine_ls_extinction_method none
_refine_ls_goodness_of_fit_ref 1.145
_refine_ls_hydrogen_treatment constr
_refine_ls_matrix_type full
_refine_ls_number_parameters 115
_refine_ls_number_reflns 2427
_refine_ls_number_restraints 0
_refine_ls_restrained_S_all 1.145
_refine_ls_R_factor_all 0.0587
_refine_ls_R_factor_gt 0.0492
_refine_ls_shift/su_max 0.000
_refine_ls_shift/su_mean 0.000
_refine_ls_structure_factor_coef Fsqd
_refine_ls_weighting_details 'calc w=1/[\s^2^(Fo^2^)+(0.0554P)^2^+0.6589P] where P=(Fo^2^+2Fc^2^)/3'
_refine_ls_weighting_scheme calc
_refine_ls_wR_factor_gt 0.1239
_refine_ls_wR_factor_ref 0.1292
_reflns_number_gt 2087
_reflns_number_total 2427
_reflns_threshold_expression I>2\s(I)
_cod_data_source_file hy2315.cif
_cod_data_source_block I
_cod_original_sg_symbol_H-M 'P 21/n'
_cod_database_code 2226518
_cod_database_fobs_code 2226518

loop_
_symmetry_equiv_pos_as_xyz
'x, y, z'
'-x+1/2, y+1/2, -z+1/2'
'-x, -y, -z'
'x-1/2, -y-1/2, z-1/2'

loop_
_atom_site_type_symbol
_atom_site_label
_atom_site_fract_x
_atom_site_fract_y
_atom_site_fract_z
_atom_site_U_iso_or_equiv
_atom_site_adp_type
_atom_site_calc_flag
_atom_site_refinement_flags
_atom_site_occupancy
_atom_site_disorder_assembly
_atom_site_disorder_group
Ni Ni1 0.5000 0.5000 0.5000 0.03618(15) Uani d S 1 . .
N N1 0.6201(3) 0.32862(19) 0.4879(2) 0.0421(5) Uani d . 1 . .
C C1 0.5276(4) 0.2407(3) 0.4281(3) 0.0526(7) Uani d . 1 . .
H H1 0.4095 0.2555 0.3908 0.063 Uiso calc R 1 . .
C C2 0.5994(6) 0.1285(3) 0.4191(4) 0.0678(9) Uani d . 1 . .
H H2 0.5305 0.0693 0.3770 0.081 Uiso calc R 1 . .
C C3 0.7731(6) 0.1062(3) 0.4729(4) 0.0735(10) Uani d . 1 . .
H H3 0.8250 0.0317 0.4676 0.088 Uiso calc R 1 . .
C C4 0.8695(4) 0.1951(3) 0.5348(4) 0.0629(8) Uani d . 1 . .
H H4 0.9881 0.1819 0.5722 0.076 Uiso calc R 1 . .
C C5 0.7896(4) 0.3040(3) 0.5412(3) 0.0486(6) Uani d . 1 . .
H H5 0.8560 0.3636 0.5844 0.058 Uiso calc R 1 . .
N N2 1.0498(3) 0.6620(2) 0.7423(2) 0.0501(5) Uani d . 1 . .
O O1 1.0070(3) 0.5655(2) 0.6942(2) 0.0635(6) Uani d . 1 . .
O O2 1.1995(4) 0.6760(3) 0.8009(3) 0.0956(10) Uani d . 1 . .
O O3 0.9347(5) 0.7424(3) 0.7281(3) 0.0905(9) Uani d . 1 . .
O O4 0.7425(3) 0.5820(2) 0.4544(2) 0.0624(6) Uani d . 1 . .
H H1O4 0.7224 0.6435 0.4154 0.094 Uiso d PR 0.667 . .
H H2O4 0.8088 0.5431 0.4141 0.094 Uiso d PR 0.667 . .
H H3O4 0.8104 0.5993 0.5166 0.094 Uiso d PR 0.667 . .
O O5 0.5815(4) 0.5041(2) 0.6930(2) 0.0670(6) Uani d . 1 . .
H H1O5 0.5830 0.4380 0.7239 0.101 Uiso d PR 0.667 . .
H H2O5 0.6849 0.5295 0.7147 0.101 Uiso d PR 0.667 . .
H H3O5 0.5148 0.5457 0.7304 0.101 Uiso d PR 0.667 . .

loop_
_atom_site_aniso_label
_atom_site_aniso_U_11
_atom_site_aniso_U_22
_atom_site_aniso_U_33
_atom_site_aniso_U_12
_atom_site_aniso_U_13
_atom_site_aniso_U_23
Ni1 0.0330(2) 0.0335(2) 0.0415(2) -0.00085(16) 0.00174(15) -0.00095(18)
N1 0.0411(10) 0.0356(10) 0.0498(11) 0.0028(8) 0.0065(9) -0.0007(9)
C1 0.0526(15) 0.0430(14) 0.0613(17) -0.0008(12) 0.0017(13) -0.0071(12)
C2 0.083(2) 0.0423(16) 0.079(2) -0.0013(15) 0.0110(18) -0.0126(15)
C3 0.080(2) 0.0451(17) 0.099(3) 0.0188(16) 0.025(2) 0.0026(18)
C4 0.0477(16) 0.0579(18) 0.085(2) 0.0131(14) 0.0137(15) 0.0159(17)
C5 0.0403(13) 0.0465(14) 0.0595(16) 0.0008(11) 0.0069(11) 0.0062(12)
N2 0.0541(13) 0.0526(14) 0.0443(11) -0.0080(11) 0.0088(10) -0.0055(10)
O1 0.0690(14) 0.0510(13) 0.0687(14) -0.0078(10) -0.0002(11) -0.0095(11)
O2 0.0725(18) 0.123(3) 0.0858(19) -0.0316(17) -0.0137(15) -0.0169(18)
O3 0.104(2) 0.0689(17) 0.102(2) 0.0254(16) 0.0278(18) -0.0123(15)
O4 0.0518(12) 0.0568(13) 0.0788(15) -0.0035(10) 0.0088(10) 0.0059(11)
O5 0.0763(16) 0.0655(15) 0.0575(13) -0.0031(11) 0.0000(11) -0.0016(11)

loop_
_atom_type_symbol
_atom_type_description
_atom_type_scat_dispersion_real
_atom_type_scat_dispersion_imag
_atom_type_scat_source
C C 0.0033 0.0016 'International Tables Vol C Tables 4.2.6.8 and 6.1.1.4'
H H 0.0000 0.0000 'International Tables Vol C Tables 4.2.6.8 and 6.1.1.4'
N N 0.0061 0.0033 'International Tables Vol C Tables 4.2.6.8 and 6.1.1.4'
Ni Ni 0.3393 1.1124 'International Tables Vol C Tables 4.2.6.8 and 6.1.1.4'
O O 0.0106 0.0060 'International Tables Vol C Tables 4.2.6.8 and 6.1.1.4'

loop_
_geom_angle_atom_site_label_1
_geom_angle_atom_site_label_2
_geom_angle_atom_site_label_3
_geom_angle_site_symmetry_1
_geom_angle_site_symmetry_3
_geom_angle
_geom_angle_publ_flag
O4 Ni1 O4 . 3_666 180.00(11) ?
O4 Ni1 O5 . 3_666 85.71(10) ?
O4 Ni1 O5 3_666 3_666 94.29(10) ?
O4 Ni1 O5 . . 94.29(10) ?
O4 Ni1 O5 3_666 . 85.71(10) ?
O5 Ni1 O5 3_666 . 180.0000(10) ?
O4 Ni1 N1 . . 91.23(9) ?
O4 Ni1 N1 3_666 . 88.77(9) ?
O5 Ni1 N1 3_666 . 89.46(9) ?
O5 Ni1 N1 . . 90.54(9) ?
O4 Ni1 N1 . 3_666 88.77(9) ?
O4 Ni1 N1 3_666 3_666 91.23(9) ?
O5 Ni1 N1 3_666 3_666 90.54(9) ?
O5 Ni1 N1 . 3_666 89.46(9) ?
N1 Ni1 N1 . 3_666 180.0000(10) ?
C1 N1 C5 . . 116.9(2) ?
C1 N1 Ni1 . . 121.15(19) ?
C5 N1 Ni1 . . 121.94(19) ?
N1 C1 C2 . . 123.0(3) ?
N1 C1 H1 . . 118.5 ?
C2 C1 H1 . . 118.5 ?
C3 C2 C1 . . 118.9(3) ?
C3 C2 H2 . . 120.6 ?
C1 C2 H2 . . 120.6 ?
C4 C3 C2 . . 118.9(3) ?
C4 C3 H3 . . 120.6 ?
C2 C3 H3 . . 120.6 ?
C3 C4 C5 . . 119.3(3) ?
C3 C4 H4 . . 120.4 ?
C5 C4 H4 . . 120.4 ?
N1 C5 C4 . . 123.1(3) ?
N1 C5 H5 . . 118.5 ?
C4 C5 H5 . . 118.5 ?
O2 N2 O1 . . 120.5(3) ?
O2 N2 O3 . . 122.1(3) ?
O1 N2 O3 . . 117.3(3) ?
Ni1 O4 H1O4 . . 112.9 ?
Ni1 O4 H2O4 . . 117.0 ?
H1O4 O4 H2O4 . . 105.0 ?
Ni1 O4 H3O4 . . 110.9 ?
H1O4 O4 H3O4 . . 106.6 ?
H2O4 O4 H3O4 . . 103.5 ?
Ni1 O5 H1O5 . . 112.2 ?
Ni1 O5 H2O5 . . 116.2 ?
H1O5 O5 H2O5 . . 103.3 ?
Ni1 O5 H3O5 . . 113.0 ?
H1O5 O5 H3O5 . . 107.4 ?
H2O5 O5 H3O5 . . 103.7 ?

loop_
_geom_bond_atom_site_label_1
_geom_bond_atom_site_label_2
_geom_bond_site_symmetry_2
_geom_bond_distance
_geom_bond_publ_flag
Ni1 O4 . 2.113(2) y
Ni1 O5 . 2.128(2) y
Ni1 N1 . 2.140(2) y
N1 C1 . 1.333(4) ?
N1 C5 . 1.340(3) ?
C1 C2 . 1.381(4) ?
C1 H1 . 0.9300 ?
C2 C3 . 1.365(5) ?
C2 H2 . 0.9300 ?
C3 C4 . 1.364(5) ?
C3 H3 . 0.9300 ?
C4 C5 . 1.369(4) ?
C4 H4 . 0.9300 ?
C5 H5 . 0.9300 ?
N2 O2 . 1.216(4) ?
N2 O1 . 1.238(3) ?
N2 O3 . 1.238(4) ?
O4 H1O4 . 0.8200 ?
O4 H2O4 . 0.8200 ?
O4 H3O4 . 0.8200 ?
O5 H1O5 . 0.8200 ?
O5 H2O5 . 0.8200 ?
O5 H3O5 . 0.8200 ?

loop_
_geom_hbond_atom_site_label_D
_geom_hbond_atom_site_label_H
_geom_hbond_atom_site_label_A
_geom_hbond_site_symmetry_A
_geom_hbond_distance_DH
_geom_hbond_distance_HA
_geom_hbond_distance_DA
_geom_hbond_angle_DHA
O4 H1O4 O2 4_575 0.82 2.39 3.209(4) 174
O4 H2O4 O1 3_766 0.82 2.26 3.077(4) 179
O4 H3O4 O1 . 0.82 2.32 3.087(3) 157
O5 H1O5 O3 2_646 0.82 2.28 3.091(4) 169
O5 H2O5 O1 . 0.82 2.43 3.191(4) 155
C2 H2 O1 4_565 0.93 2.50 3.310(4) 145
C4 H4 O2 2_746 0.93 2.54 3.461(4) 170
